data_2312320
loop_
_publ_author_name
'Gorelik, Tatiana E.'
'Lukat, Peer'
'Kleeberg, Christian'
'Blankenfeldt, Wulf'
'Mueller, Rolf'

_publ_section_title
;
 Molecular replacement for small-molecule crystal structure determination
 from X-ray and electron diffraction data with reduced resolution.
;
_journal_issue 'Pt 6'
_journal_name_full 'Acta crystallographica. Section A, Foundations and advances'
_journal_page_first 504
_journal_page_last 514
_journal_paper_doi 10.1107/S2053273323008458
_journal_volume 79
_journal_year 2023
_chemical_formula_moiety '2(C26 H32 Cl N7 O5)'
_chemical_formula_sum 'C26 H32 Cl N7 O5'
_chemical_formula_weight 558.04
_chemical_name_common BI-3812
_chemical_name_systematic
1-(5-chloro-4-((8-methoxy-1-methyl-3-(2-(methylamino)-2-oxoethoxy)-2-oxo-1,2-dihydroquinolin-6-yl)amino)pyrimidin-2-yl)-N,N-dimethylpiperidine-4-carboxamide
_space_group_crystal_system triclinic
_space_group_IT_number 2
_space_group_name_Hall '-P 1'
_space_group_name_H-M_alt 'P -1'
_atom_sites_solution_hydrogens geom
_audit_creation_date 2023-10-06
_audit_creation_method
;
Olex2 1.5
(compiled 2023.03.06 svn.rbb2c1857 for OlexSys, GUI svn.r6748)
;
_cell_angle_alpha 108.22
_cell_angle_beta 103.75
_cell_angle_gamma 107.49
_cell_formula_units_Z 1
_cell_length_a 8.433
_cell_length_b 13.424
_cell_length_c 13.680
_cell_measurement_reflns_used 12039
_cell_measurement_temperature 80
_cell_measurement_theta_max 0.683
_cell_measurement_theta_min 0.062
_cell_volume 1305.596
_computing_molecular_graphics 'Olex2 1.5 (Dolomanov et al., 2009)'
_computing_publication_material 'Olex2 1.5 (Dolomanov et al., 2009)'
_computing_structure_refinement 'SHELXL 2018/3 (Sheldrick, 2015)'
_diffrn_ambient_temperature 293(2)
_diffrn_measured_fraction_theta_full 0.721
_diffrn_measured_fraction_theta_max 0.721
_diffrn_measurement_device_type 'GLACIOS TEM'
_diffrn_measurement_method 'Continuous Electron Diffraction'
_diffrn_radiation_wavelength 0.0251
_diffrn_reflns_av_R_equivalents 0.0774
_diffrn_reflns_av_unetI/netI 0.0756
_diffrn_reflns_Laue_measured_fraction_full 0.721
_diffrn_reflns_Laue_measured_fraction_max 0.721
_diffrn_reflns_limit_h_max 8
_diffrn_reflns_limit_h_min -8
_diffrn_reflns_limit_k_max 12
_diffrn_reflns_limit_k_min -12
_diffrn_reflns_limit_l_max 12
_diffrn_reflns_limit_l_min -12
_diffrn_reflns_number 3313
_diffrn_reflns_point_group_measured_fraction_full 0.721
_diffrn_reflns_point_group_measured_fraction_max 0.721
_diffrn_reflns_theta_full 0.683
_diffrn_reflns_theta_max 0.683
_diffrn_reflns_theta_min 0.062
_exptl_absorpt_coefficient_mu 0.000
_exptl_crystal_colour white
_exptl_crystal_colour_primary white
_exptl_crystal_density_diffrn 0.710
_exptl_crystal_description platelet
_exptl_crystal_F_000 112
_exptl_crystal_size_max 0.005
_exptl_crystal_size_mid 0.001
_exptl_crystal_size_min 0.0001
_refine_diff_density_max 0.715
_refine_diff_density_min -0.420
_refine_diff_density_rms 0.138
_refine_ls_extinction_coef 2676(22)
_refine_ls_extinction_expression Fc^*^=kFc[1+0.001xFc^2^\l^3^/sin(2\q)]^-1/4^
_refine_ls_extinction_method 'SHELXL-2018/3 (Sheldrick 2018)'
_refine_ls_goodness_of_fit_ref 3.613
_refine_ls_hydrogen_treatment constr
_refine_ls_matrix_type full
_refine_ls_number_parameters 163
_refine_ls_number_reflns 1681
_refine_ls_number_restraints 248
_refine_ls_restrained_S_all 3.441
_refine_ls_R_factor_all 0.3847
_refine_ls_R_factor_gt 0.3668
_refine_ls_shift/su_max 0.010
_refine_ls_shift/su_mean 0.003
_refine_ls_structure_factor_coef Fsqd
_refine_ls_weighting_details 'w=1/[\s^2^(Fo^2^)+(0.2000P)^2^] where P=(Fo^2^+2Fc^2^)/3'
_refine_ls_weighting_scheme calc
_refine_ls_wR_factor_gt 0.6942
_refine_ls_wR_factor_ref 0.7102
_reflns_Friedel_coverage 0.000
_reflns_number_gt 1398
_reflns_number_total 1681
_reflns_threshold_expression 'I > 2\s(I)'
_cod_data_source_file lu5029sup1.cif
_cod_data_source_block II
_cod_depositor_comments 'Adding full bibliography for 2312319--2312320.cif.'
_cod_original_cell_volume 1305.7
_cod_database_code 2312320
_shelx_shelxl_version_number 2018/3
_shelx_space_group_comment
;
The symmetry employed for this shelxl refinement is uniquely defined
by the following loop, which should always be used as a source of
symmetry information in preference to the above space-group names.
They are only intended as comments.
;
_olex2_refinement_description
;
1. Fixed Uiso
 At 1.2 times of:
  All C(H) groups, All C(H,H) groups, All N(H) groups
 At 1.5 times of:
  All C(H,H,H) groups
2. Restrained distances
 C1-C2 \\sim C2-C3 \\sim C3-C4 \\sim C4-C5 \\sim C4-C9 \\sim C9-C8 \\sim C8-C7
\\sim C7-C6 \\sim C5-C6 \\sim C15-
 C16 \\sim C16-C17
 with sigma of 0.02
 C1-C3 \\sim C2-C4 \\sim C3-C5 \\sim C5-C1 \\sim C5-C7 \\sim C6-C8 \\sim C7-C9
\\sim C8-C4 \\sim C9-C5 \\sim C4-C6
 \\sim C15-C17 \\sim C15-C18 \\sim C17-C18
 with sigma of 0.02
 C5-N2 \\sim C1-N2 \\sim C15-N4 \\sim C18-N4 \\sim C18-N5 \\sim N5-C17
 with sigma of 0.02
 C8-N3 \\sim C15-N3 \\sim C13-N1 \\sim C14-N1
 with sigma of 0.02
 N6-C18 \\sim N6-C23 \\sim N6-C19 \\sim N7-C24 \\sim N7-C25 \\sim N7-C26
 with sigma of 0.02
 C18-C19 \\sim C19-C23 \\sim C23-C18 \\sim C24-C25 \\sim C25-C26 \\sim C26-C24
 with sigma of 0.02
 C12-C13 \\sim C19-C20 \\sim C20-C21 \\sim C21-C22 \\sim C22-C23 \\sim C21-C24
 with sigma of 0.02
 C15-Cl1 \\sim C17-Cl1
 with sigma of 0.02
 C19-C21 \\sim C20-C22 \\sim C21-C23 \\sim C23-C19
 with sigma of 0.02
 C2-O2 \\sim O2-C12 \\sim C6-O4 \\sim O4-C11
 with sigma of 0.02
 C6-C11 \\sim C2-C12
 with sigma of 0.02
 C13-O1 \\sim C1-O3 \\sim C24-O5
 with sigma of 0.02
 C13-C14 \\sim C15-C8
 with sigma of 0.02
3. Restrained planarity
 C1, C2, C3, C4, C5, C6, C7, C8, C9, O2, C10, O4, N3
 with sigma of 0.1
 N3, Cl1, N6, C15, C16, C17, N5, C18, N4
 with sigma of 0.1
4.a Ternary CH refined with riding coordinates:
 C21(H21)
4.b Secondary CH2 refined with riding coordinates:
 C12(H12A,H12B), C19(H19A,H19B), C20(H20A,H20B), C22(H22A,H22B), C23(H23A,H23B)
4.c Aromatic/amide H refined with riding coordinates:
 C3(H3), C7(H7), C9(H9), C17(H17), N1(H1), N3(H3A)
4.d Idealised Me refined as rotating group:
 C10(H10A,H10B,H10C), C11(H11A,H11B,H11C), C14(H14A,H14B,H14C), C25(H25A,H25B,
 H25C), C26(H26A,H26B,H26C)
;
_olex2_submission_special_instructions 'No special instructions were received'

loop_
_space_group_symop_operation_xyz
'x, y, z'
'-x, -y, -z'

loop_
_atom_site_label
_atom_site_type_symbol
_atom_site_fract_x
_atom_site_fract_y
_atom_site_fract_z
_atom_site_U_iso_or_equiv
_atom_site_adp_type
_atom_site_occupancy
_atom_site_site_symmetry_order
_atom_site_calc_flag
_atom_site_refinement_flags_posn
_atom_site_refinement_flags_adp
_atom_site_refinement_flags_occupancy
_atom_site_disorder_assembly
_atom_site_disorder_group
C1 C 1.228(2) 1.0036(15) 0.4676(16) 0.047(8) Uiso 1 1 d D . . . .
C2 C 1.310(2) 0.9694(15) 0.5448(16) 0.059(8) Uiso 1 1 d D . . . .
C3 C 1.2190(19) 0.8639(14) 0.5438(15) 0.039(7) Uiso 1 1 d D . . . .
H3 H 1.270128 0.842913 0.597896 0.047 Uiso 1 1 calc R U . . .
C4 C 1.0524(18) 0.7894(15) 0.4627(19) 0.049(7) Uiso 1 1 d D . . . .
C5 C 0.9690(18) 0.8241(14) 0.3874(18) 0.040(7) Uiso 1 1 d D . . . .
C6 C 0.793(2) 0.7560(15) 0.3171(19) 0.035(6) Uiso 1 1 d D . . . .
C7 C 0.709(2) 0.6470(16) 0.3123(19) 0.049(8) Uiso 1 1 d D . . . .
H7 H 0.598466 0.596311 0.257031 0.058 Uiso 1 1 calc R U . . .
C8 C 0.790(2) 0.6144(15) 0.3898(18) 0.034(6) Uiso 1 1 d D . . . .
C9 C 0.958(2) 0.6896(16) 0.4703(19) 0.048(7) Uiso 1 1 d D . . . .
H9 H 1.005918 0.673014 0.528752 0.057 Uiso 1 1 calc R U . . .
C10 C 1.009(4) 0.980(3) 0.321(3) 0.071(9) Uiso 1 1 d . . . . .
H10A H 0.913496 0.921913 0.254340 0.106 Uiso 1 1 calc R U . . .
H10B H 1.109192 1.015929 0.303845 0.106 Uiso 1 1 calc R U . . .
H10C H 0.970130 1.036492 0.357110 0.106 Uiso 1 1 calc R U . . .
C11 C 0.545(3) 0.723(3) 0.174(3) 0.075(10) Uiso 1 1 d D . . . .
H11A H 0.507153 0.756661 0.125431 0.112 Uiso 1 1 calc R U . . .
H11B H 0.469126 0.715455 0.216071 0.112 Uiso 1 1 calc R U . . .
H11C H 0.538343 0.649063 0.131680 0.112 Uiso 1 1 calc R U . . .
C12 C 1.541(4) 1.028(3) 0.711(2) 0.097(12) Uiso 1 1 d D . . . .
H12A H 1.572165 0.962569 0.689294 0.116 Uiso 1 1 calc R U . . .
H12B H 1.448788 1.009235 0.741353 0.116 Uiso 1 1 calc R U . . .
C13 C 1.703(3) 1.129(2) 0.801(2) 0.045(7) Uiso 1 1 d D . . . .
C14 C 1.935(3) 1.306(3) 0.825(4) 0.092(12) Uiso 1 1 d D . . . .
H14A H 1.918953 1.360068 0.882671 0.138 Uiso 1 1 calc R U . . .
H14B H 1.969182 1.340829 0.777043 0.138 Uiso 1 1 calc R U . . .
H14C H 2.027222 1.285080 0.856515 0.138 Uiso 1 1 calc R U . . .
C15 C 0.6883(18) 0.4786(13) 0.4713(14) 0.054(8) Uiso 1 1 d D . . . .
C16 C 0.581(2) 0.3727(16) 0.4635(17) 0.046(7) Uiso 1 1 d D . . . .
C17 C 0.593(2) 0.3496(15) 0.5558(13) 0.055(8) Uiso 1 1 d D . . . .
H17 H 0.520899 0.277942 0.548423 0.066 Uiso 1 1 calc R U . . .
C18 C 0.8189(17) 0.5379(13) 0.6664(13) 0.035(7) Uiso 1 1 d D . . . .
C19 C 0.9936(17) 0.5966(18) 0.8584(16) 0.036(7) Uiso 1 1 d D . . . .
H19A H 0.909911 0.521094 0.843755 0.044 Uiso 1 1 calc R U . . .
H19B H 0.996083 0.652093 0.924831 0.044 Uiso 1 1 calc R U . . .
C20 C 1.176(2) 0.5980(19) 0.873(2) 0.038(7) Uiso 1 1 d D . . . .
H20A H 1.170494 0.538324 0.808347 0.046 Uiso 1 1 calc R U . . .
H20B H 1.219376 0.583559 0.936983 0.046 Uiso 1 1 calc R U . . .
C21 C 1.2993(16) 0.713(2) 0.888(2) 0.041(7) Uiso 1 1 d D . . . .
H21 H 1.310836 0.773759 0.954862 0.049 Uiso 1 1 calc R U . . .
C22 C 1.230(2) 0.734(2) 0.788(2) 0.041(7) Uiso 1 1 d D . . . .
H22A H 1.225124 0.675456 0.723051 0.049 Uiso 1 1 calc R U . . .
H22B H 1.310403 0.808094 0.797036 0.049 Uiso 1 1 calc R U . . .
C23 C 1.0479(17) 0.7322(15) 0.7744(18) 0.035(6) Uiso 1 1 d D . . . .
H23A H 1.052853 0.794020 0.836960 0.042 Uiso 1 1 calc R U . . .
H23B H 0.998830 0.741109 0.707532 0.042 Uiso 1 1 calc R U . . .
C24 C 1.478(2) 0.7112(16) 0.893(3) 0.065(9) Uiso 1 1 d D . . . .
C25 C 1.797(2) 0.8091(19) 0.943(2) 0.043(7) Uiso 1 1 d D . . . .
H25A H 1.886889 0.843568 1.015878 0.065 Uiso 1 1 calc R U . . .
H25B H 1.835106 0.850672 0.901110 0.065 Uiso 1 1 calc R U . . .
H25C H 1.780530 0.730804 0.906817 0.065 Uiso 1 1 calc R U . . .
C26 C 1.629(3) 0.9188(15) 1.004(2) 0.035(7) Uiso 1 1 d D . . . .
H26A H 1.511454 0.906419 1.005360 0.053 Uiso 1 1 calc R U . . .
H26B H 1.656622 0.965452 0.964528 0.053 Uiso 1 1 calc R U . . .
H26C H 1.714641 0.957001 1.078327 0.053 Uiso 1 1 calc R U . . .
N1 N 1.777(3) 1.210(2) 0.764(3) 0.054(7) Uiso 1 1 d D . . . .
H1 H 1.720532 1.198937 0.698252 0.065 Uiso 1 1 calc R U . . .
N2 N 1.060(2) 0.9302(16) 0.391(2) 0.044(7) Uiso 1 1 d D . . . .
N3 N 0.690(3) 0.5119(19) 0.387(2) 0.049(7) Uiso 1 1 d D . . . .
H3A H 0.616566 0.460710 0.322303 0.059 Uiso 1 1 calc R U . . .
N4 N 0.809(2) 0.5621(18) 0.5746(15) 0.053(7) Uiso 1 1 d D . . . .
N5 N 0.713(2) 0.4326(15) 0.6600(17) 0.043(6) Uiso 1 1 d D . . . .
N6 N 0.941(2) 0.6247(14) 0.7677(14) 0.053(7) Uiso 1 1 d D . . . .
N7 N 1.635(2) 0.8124(15) 0.951(2) 0.067(8) Uiso 1 1 d D . . . .
O1 O 1.783(3) 1.139(2) 0.896(2) 0.040(6) Uiso 1 1 d D . . . .
O2 O 1.474(2) 1.0437(17) 0.6207(17) 0.039(6) Uiso 1 1 d D . . . .
O3 O 1.315(3) 1.104(2) 0.477(3) 0.069(8) Uiso 1 1 d D . . . .
O4 O 0.715(3) 0.792(2) 0.244(2) 0.056(7) Uiso 1 1 d D . . . .
O5 O 1.495(2) 0.6192(17) 0.8421(19) 0.033(6) Uiso 1 1 d D . . . .
Cl1 Cl 0.4335(14) 0.2699(11) 0.3365(12) 0.047(4) Uiso 1 1 d D . . . .

loop_
_atom_type_symbol
_atom_type_description
_atom_type_scat_dispersion_real
_atom_type_scat_dispersion_imag
_atom_type_scat_source
C C 0.0000 0.0000 'International Tables Vol C Tables 4.2.6.8 and 6.1.1.4'
N N 0.0000 0.0000 'International Tables Vol C Tables 4.2.6.8 and 6.1.1.4'
O O 0.0000 0.0000 'International Tables Vol C Tables 4.2.6.8 and 6.1.1.4'
Cl Cl 0.0000 0.0000 'International Tables Vol C Tables 4.2.6.8 and 6.1.1.4'
H H 0.0000 0.0000 'International Tables Vol C Tables 4.2.6.8 and 6.1.1.4'

loop_
_geom_angle_atom_site_label_1
_geom_angle_atom_site_label_2
_geom_angle_atom_site_label_3
_geom_angle
_geom_angle_site_symmetry_1
_geom_angle_site_symmetry_3
_geom_angle_publ_flag
N2 C1 C2 118.8(12) . . ?
O3 C1 C2 116.3(17) . . ?
O3 C1 N2 124.9(18) . . ?
C3 C2 C1 119.5(11) . . ?
O2 C2 C1 117.8(13) . . ?
O2 C2 C3 122.7(14) . . ?
C2 C3 H3 119.7 . . ?
C2 C3 C4 120.5(10) . . ?
C4 C3 H3 119.7 . . ?
C3 C4 C9 118.9(12) . . ?
C5 C4 C3 120.0(10) . . ?
C5 C4 C9 120.1(9) . . ?
C4 C5 C6 119.5(9) . . ?
C4 C5 N2 118.6(11) . . ?
C6 C5 N2 121.7(12) . . ?
C5 C6 C7 119.9(9) . . ?
O4 C6 C5 118.2(13) . . ?
O4 C6 C7 121.4(13) . . ?
C6 C7 H7 120.1 . . ?
C8 C7 C6 119.9(10) . . ?
C8 C7 H7 120.1 . . ?
C7 C8 C9 119.7(9) . . ?
C7 C8 N3 115.9(14) . . ?
N3 C8 C9 124.1(14) . . ?
C4 C9 H9 120.2 . . ?
C8 C9 C4 119.5(10) . . ?
C8 C9 H9 120.2 . . ?
H10A C10 H10B 109.5 . . ?
H10A C10 H10C 109.5 . . ?
H10B C10 H10C 109.5 . . ?
N2 C10 H10A 109.5 . . ?
N2 C10 H10B 109.5 . . ?
N2 C10 H10C 109.5 . . ?
H11A C11 H11B 109.5 . . ?
H11A C11 H11C 109.5 . . ?
H11B C11 H11C 109.5 . . ?
O4 C11 H11A 109.5 . . ?
O4 C11 H11B 109.5 . . ?
O4 C11 H11C 109.5 . . ?
H12A C12 H12B 107.5 . . ?
C13 C12 H12A 108.5 . . ?
C13 C12 H12B 108.5 . . ?
O2 C12 H12A 108.5 . . ?
O2 C12 H12B 108.5 . . ?
O2 C12 C13 115(2) . . ?
N1 C13 C12 112(2) . . ?
O1 C13 C12 128(2) . . ?
O1 C13 N1 120(2) . . ?
H14A C14 H14B 109.5 . . ?
H14A C14 H14C 109.5 . . ?
H14B C14 H14C 109.5 . . ?
N1 C14 H14A 109.5 . . ?
N1 C14 H14B 109.5 . . ?
N1 C14 H14C 109.5 . . ?
C16 C15 N4 118.8(14) . . ?
N3 C15 C16 127.0(17) . . ?
N3 C15 N4 114.2(16) . . ?
C15 C16 C17 121.3(16) . . ?
C15 C16 Cl1 118.8(11) . . ?
C17 C16 Cl1 119.9(12) . . ?
C16 C17 H17 119.7 . . ?
C16 C17 N5 120.6(14) . . ?
N5 C17 H17 119.7 . . ?
N4 C18 N5 122.7(14) . . ?
N4 C18 N6 116.8(13) . . ?
N5 C18 N6 120.5(13) . . ?
H19A C19 H19B 108.5 . . ?
C20 C19 H19A 110.3 . . ?
C20 C19 H19B 110.3 . . ?
N6 C19 H19A 110.3 . . ?
N6 C19 H19B 110.3 . . ?
N6 C19 C20 107.2(14) . . ?
C19 C20 H20A 109.9 . . ?
C19 C20 H20B 109.8 . . ?
C19 C20 C21 109.1(14) . . ?
H20A C20 H20B 108.3 . . ?
C21 C20 H20A 109.9 . . ?
C21 C20 H20B 109.8 . . ?
C20 C21 H21 110.7 . . ?
C22 C21 C20 109.2(15) . . ?
C22 C21 H21 110.7 . . ?
C22 C21 C24 106(2) . . ?
C24 C21 C20 109.1(18) . . ?
C24 C21 H21 110.7 . . ?
C21 C22 H22A 109.7 . . ?
C21 C22 H22B 109.7 . . ?
C21 C22 C23 109.8(16) . . ?
H22A C22 H22B 108.2 . . ?
C23 C22 H22A 109.7 . . ?
C23 C22 H22B 109.7 . . ?
C22 C23 H23A 110.4 . . ?
C22 C23 H23B 110.4 . . ?
H23A C23 H23B 108.6 . . ?
N6 C23 C22 106.5(14) . . ?
N6 C23 H23A 110.4 . . ?
N6 C23 H23B 110.4 . . ?
N7 C24 C21 121.0(16) . . ?
O5 C24 C21 122.5(19) . . ?
O5 C24 N7 116.5(15) . . ?
H25A C25 H25B 109.5 . . ?
H25A C25 H25C 109.5 . . ?
H25B C25 H25C 109.5 . . ?
N7 C25 H25A 109.5 . . ?
N7 C25 H25B 109.5 . . ?
N7 C25 H25C 109.5 . . ?
H26A C26 H26B 109.5 . . ?
H26A C26 H26C 109.5 . . ?
H26B C26 H26C 109.5 . . ?
N7 C26 H26A 109.5 . . ?
N7 C26 H26B 109.5 . . ?
N7 C26 H26C 109.5 . . ?
C13 N1 C14 126(2) . . ?
C13 N1 H1 117.2 . . ?
C14 N1 H1 117.2 . . ?
C1 N2 C5 122.5(15) . . ?
C10 N2 C1 108.5(18) . . ?
C10 N2 C5 129.0(19) . . ?
C8 N3 H3A 115.2 . . ?
C15 N3 C8 130(2) . . ?
C15 N3 H3A 115.2 . . ?
C15 N4 C18 119.3(16) . . ?
C18 N5 C17 117.4(15) . . ?
C18 N6 C19 119.1(11) . . ?
C18 N6 C23 120.5(12) . . ?
C23 N6 C19 118.3(11) . . ?
C24 N7 C25 119.0(12) . . ?
C24 N7 C26 120.9(12) . . ?
C26 N7 C25 119.5(12) . . ?
C2 O2 C12 120.3(18) . . ?
C6 O4 C11 117.5(18) . . ?

loop_
_geom_bond_atom_site_label_1
_geom_bond_atom_site_label_2
_geom_bond_distance
_geom_bond_site_symmetry_2
_geom_bond_publ_flag
C1 C2 1.398(14) . ?
C1 N2 1.372(14) . ?
C1 O3 1.28(2) . ?
C2 C3 1.386(13) . ?
C2 O2 1.351(18) . ?
C3 H3 0.9300 . ?
C3 C4 1.388(12) . ?
C4 C5 1.386(12) . ?
C4 C9 1.390(13) . ?
C5 C6 1.386(12) . ?
C5 N2 1.380(14) . ?
C6 C7 1.394(13) . ?
C6 O4 1.355(17) . ?
C7 H7 0.9300 . ?
C7 C8 1.381(12) . ?
C8 C9 1.392(13) . ?
C8 N3 1.364(18) . ?
C9 H9 0.9300 . ?
C10 H10A 0.9600 . ?
C10 H10B 0.9600 . ?
C10 H10C 0.9600 . ?
C10 N2 1.38(3) . ?
C11 H11A 0.9600 . ?
C11 H11B 0.9600 . ?
C11 H11C 0.9600 . ?
C11 O4 1.350(19) . ?
C12 H12A 0.9700 . ?
C12 H12B 0.9700 . ?
C12 C13 1.501(19) . ?
C12 O2 1.342(19) . ?
C13 N1 1.381(19) . ?
C13 O1 1.26(2) . ?
C14 H14A 0.9600 . ?
C14 H14B 0.9600 . ?
C14 H14C 0.9600 . ?
C14 N1 1.38(2) . ?
C15 C16 1.391(14) . ?
C15 N3 1.364(18) . ?
C15 N4 1.388(15) . ?
C16 C17 1.380(14) . ?
C16 Cl1 1.71(3) . ?
C17 H17 0.9300 . ?
C17 N5 1.392(15) . ?
C18 N4 1.383(14) . ?
C18 N5 1.389(14) . ?
C18 N6 1.390(13) . ?
C19 H19A 0.9700 . ?
C19 H19B 0.9700 . ?
C19 C20 1.494(17) . ?
C19 N6 1.417(13) . ?
C20 H20A 0.9700 . ?
C20 H20B 0.9700 . ?
C20 C21 1.499(17) . ?
C21 H21 0.9800 . ?
C21 C22 1.493(18) . ?
C21 C24 1.497(18) . ?
C22 H22A 0.9700 . ?
C22 H22B 0.9700 . ?
C22 C23 1.496(17) . ?
C23 H23A 0.9700 . ?
C23 H23B 0.9700 . ?
C23 N6 1.413(13) . ?
C24 N7 1.406(14) . ?
C24 O5 1.29(2) . ?
C25 H25A 0.9600 . ?
C25 H25B 0.9600 . ?
C25 H25C 0.9600 . ?
C25 N7 1.411(14) . ?
C26 H26A 0.9600 . ?
C26 H26B 0.9600 . ?
C26 H26C 0.9600 . ?
C26 N7 1.408(14) . ?
N1 H1 0.8600 . ?
N3 H3A 0.8600 . ?

loop_
_geom_torsion_atom_site_label_1
_geom_torsion_atom_site_label_2
_geom_torsion_atom_site_label_3
_geom_torsion_atom_site_label_4
_geom_torsion
_geom_torsion_site_symmetry_1
_geom_torsion_site_symmetry_2
_geom_torsion_site_symmetry_3
_geom_torsion_site_symmetry_4
_geom_torsion_publ_flag
C1 C2 C3 C4 4.0(15) . . . . ?
C1 C2 O2 C12 164(3) . . . . ?
C2 C1 N2 C5 0(4) . . . . ?
C2 C1 N2 C10 -177.7(18) . . . . ?
C2 C3 C4 C5 -5(3) . . . . ?
C2 C3 C4 C9 -173.8(18) . . . . ?
C3 C2 O2 C12 -13(3) . . . . ?
C3 C4 C5 C6 -171(2) . . . . ?
C3 C4 C5 N2 4(4) . . . . ?
C3 C4 C9 C8 180(2) . . . . ?
C4 C5 C6 C7 -8(4) . . . . ?
C4 C5 C6 O4 -180(3) . . . . ?
C4 C5 N2 C1 -2(4) . . . . ?
C4 C5 N2 C10 176(3) . . . . ?
C5 C4 C9 C8 11(4) . . . . ?
C5 C6 C7 C8 11(4) . . . . ?
C5 C6 O4 C11 178(3) . . . . ?
C6 C5 N2 C1 173(3) . . . . ?
C6 C5 N2 C10 -9(5) . . . . ?
C6 C7 C8 C9 -2(4) . . . . ?
C6 C7 C8 N3 173(2) . . . . ?
C7 C6 O4 C11 7(4) . . . . ?
C7 C8 C9 C4 -9(4) . . . . ?
C7 C8 N3 C15 -147.3(19) . . . . ?
C9 C4 C5 C6 -3(4) . . . . ?
C9 C4 C5 N2 172(3) . . . . ?
C9 C8 N3 C15 27(3) . . . . ?
C12 C13 N1 C14 -174(3) . . . . ?
C13 C12 O2 C2 -167(3) . . . . ?
C15 C16 C17 N5 0.4(11) . . . . ?
C16 C15 N3 C8 179.4(19) . . . . ?
C16 C15 N4 C18 -0.2(10) . . . . ?
C16 C17 N5 C18 -0.4(10) . . . . ?
C19 C20 C21 C22 -59(3) . . . . ?
C19 C20 C21 C24 -175(2) . . . . ?
C20 C19 N6 C18 103.5(15) . . . . ?
C20 C19 N6 C23 -60(2) . . . . ?
C20 C21 C22 C23 60(3) . . . . ?
C20 C21 C24 N7 -153(3) . . . . ?
C20 C21 C24 O5 30(4) . . . . ?
C21 C22 C23 N6 -57(3) . . . . ?
C21 C24 N7 C25 -173(2) . . . . ?
C21 C24 N7 C26 -1(4) . . . . ?
C22 C21 C24 N7 90(3) . . . . ?
C22 C21 C24 O5 -88(3) . . . . ?
C22 C23 N6 C18 -103.6(15) . . . . ?
C22 C23 N6 C19 60(2) . . . . ?
C24 C21 C22 C23 177.6(19) . . . . ?
N2 C1 C2 C3 -1.5(18) . . . . ?
N2 C1 C2 O2 -179(2) . . . . ?
N2 C5 C6 C7 177(3) . . . . ?
N2 C5 C6 O4 6(4) . . . . ?
N3 C8 C9 C4 177(2) . . . . ?
N3 C15 C16 C17 179.8(6) . . . . ?
N3 C15 C16 Cl1 0.1(10) . . . . ?
N3 C15 N4 C18 179.9(6) . . . . ?
N4 C15 C16 C17 -0.1(11) . . . . ?
N4 C15 C16 Cl1 -179.8(5) . . . . ?
N4 C15 N3 C8 -1(2) . . . . ?
N4 C18 N5 C17 0.1(11) . . . . ?
N4 C18 N6 C19 -162.7(15) . . . . ?
N4 C18 N6 C23 0.6(15) . . . . ?
N5 C18 N4 C15 0.2(11) . . . . ?
N5 C18 N6 C19 17.4(16) . . . . ?
N5 C18 N6 C23 -179.4(13) . . . . ?
N6 C18 N4 C15 -179.8(6) . . . . ?
N6 C18 N5 C17 -179.9(6) . . . . ?
N6 C19 C20 C21 56(2) . . . . ?
O1 C13 N1 C14 -2(5) . . . . ?
O2 C2 C3 C4 -179(2) . . . . ?
O2 C12 C13 N1 -14(4) . . . . ?
O2 C12 C13 O1 175(3) . . . . ?
O3 C1 C2 C3 176(2) . . . . ?
O3 C1 C2 O2 -1(2) . . . . ?
O3 C1 N2 C5 -177(3) . . . . ?
O3 C1 N2 C10 5(4) . . . . ?
O4 C6 C7 C8 -178(3) . . . . ?
O5 C24 N7 C25 5(4) . . . . ?
O5 C24 N7 C26 177(3) . . . . ?
Cl1 C16 C17 N5 -179.9(6) . . . . ?
